data_2227357
loop_
_publ_author_name
'Thomson, Jaclyn'
'Chisholm, Danielle M.'
'Oliver, Allen G.'
'McIndoe, J. Scott'

_publ_section_title
;
 1,3,5-Triazaadamantan-7-amine
;
_journal_coeditor_code CV2767
_journal_issue 10
_journal_name_full 'Acta Crystallographica Section E'
_journal_page_first o2637
_journal_paper_doi 10.1107/S1600536810037657
_journal_volume 66
_journal_year 2010
_chemical_formula_iupac 'C7 H14 N4'
_chemical_formula_moiety 'C7 H14 N4'
_chemical_formula_sum 'C7 H14 N4'
_chemical_formula_weight 154.22
_chemical_name_systematic
;
1,3,5-Triazaadamantan-7-amine
;
_space_group_IT_number 86
_symmetry_cell_setting tetragonal
_symmetry_space_group_name_Hall '-P 4bc'
_symmetry_space_group_name_H-M 'P 42/n :2'
_atom_sites_solution_hydrogens geom
_atom_sites_solution_primary direct
_atom_sites_solution_secondary difmap
_audit_creation_method SHELXL-97
_cell_angle_alpha 90.00
_cell_angle_beta 90.00
_cell_angle_gamma 90.00
_cell_formula_units_Z 8
_cell_length_a 15.5402(8)
_cell_length_b 15.5402(8)
_cell_length_c 6.5074(7)
_cell_measurement_reflns_used 4624
_cell_measurement_temperature 150(2)
_cell_measurement_theta_max 28.23
_cell_measurement_theta_min 2.62
_cell_volume 1571.5(2)
_computing_cell_refinement 'SAINT (Bruker, 2005)'
_computing_data_collection 'APEX2 (Bruker, 2005)'
_computing_data_reduction 'SAINT (Bruker, 2005)'
_computing_molecular_graphics
;
XP (Sheldrick, 2008b) and POV-RAY (Cason, 2003)
;
_computing_publication_material
;
XCIF (Sheldrick, 2008b) and publCIF (Westrip, 2010)
;
_computing_structure_refinement 'SHELXL97 (Sheldrick, 2008b)'
_computing_structure_solution 'SHELXS97 (Sheldrick, 2008b)'
_diffrn_ambient_temperature 150(2)
_diffrn_detector_area_resol_mean 83.33
_diffrn_measured_fraction_theta_full 0.999
_diffrn_measured_fraction_theta_max 0.999
_diffrn_measurement_device_type 'Bruker APEXII'
_diffrn_measurement_method \w/2\q-scans
_diffrn_radiation_monochromator graphite
_diffrn_radiation_source 'fine-focus sealed tube'
_diffrn_radiation_type MoK\a
_diffrn_radiation_wavelength 0.71073
_diffrn_reflns_av_R_equivalents 0.0317
_diffrn_reflns_av_sigmaI/netI 0.0174
_diffrn_reflns_limit_h_max 20
_diffrn_reflns_limit_h_min -20
_diffrn_reflns_limit_k_max 20
_diffrn_reflns_limit_k_min -19
_diffrn_reflns_limit_l_max 8
_diffrn_reflns_limit_l_min -8
_diffrn_reflns_number 15555
_diffrn_reflns_theta_full 28.32
_diffrn_reflns_theta_max 28.32
_diffrn_reflns_theta_min 1.85
_exptl_absorpt_coefficient_mu 0.085
_exptl_absorpt_correction_T_max 0.9873
_exptl_absorpt_correction_T_min 0.9732
_exptl_absorpt_correction_type numerical
_exptl_absorpt_process_details '(SADABS; Sheldrick, 2008a)'
_exptl_crystal_colour colourless
_exptl_crystal_density_diffrn 1.304
_exptl_crystal_density_method 'not measured'
_exptl_crystal_description columnar
_exptl_crystal_F_000 672
_exptl_crystal_size_max 0.32
_exptl_crystal_size_mid 0.24
_exptl_crystal_size_min 0.15
_refine_diff_density_max 0.280
_refine_diff_density_min -0.170
_refine_ls_extinction_method none
_refine_ls_goodness_of_fit_ref 1.518
_refine_ls_hydrogen_treatment mixed
_refine_ls_matrix_type full
_refine_ls_number_parameters 106
_refine_ls_number_reflns 1960
_refine_ls_number_restraints 0
_refine_ls_restrained_S_all 1.518
_refine_ls_R_factor_all 0.0457
_refine_ls_R_factor_gt 0.0385
_refine_ls_shift/su_max 0.035
_refine_ls_shift/su_mean 0.004
_refine_ls_structure_factor_coef Fsqd
_refine_ls_weighting_details 'calc w=1/[\s^2^(Fo^2^)+(0.0560P)^2^] where P=(Fo^2^+2Fc^2^)/3'
_refine_ls_weighting_scheme calc
_refine_ls_wR_factor_gt 0.1180
_refine_ls_wR_factor_ref 0.1219
_reflns_number_gt 1662
_reflns_number_total 1960
_reflns_threshold_expression >2sigma(I)
_cod_data_source_file cv2767.cif
_cod_data_source_block I
_cod_original_sg_symbol_H-M 'P 42/n'
_cod_database_code 2227357
_cod_database_fobs_code 2227357

loop_
_symmetry_equiv_pos_as_xyz
'x, y, z'
'-x+1/2, -y+1/2, z'
'-y, x+1/2, z+1/2'
'y+1/2, -x, z+1/2'
'-x, -y, -z'
'x-1/2, y-1/2, -z'
'y, -x-1/2, -z-1/2'
'-y-1/2, x, -z-1/2'

loop_
_atom_site_type_symbol
_atom_site_label
_atom_site_fract_x
_atom_site_fract_y
_atom_site_fract_z
_atom_site_U_iso_or_equiv
_atom_site_adp_type
_atom_site_calc_flag
_atom_site_refinement_flags
_atom_site_occupancy
_atom_site_disorder_assembly
_atom_site_disorder_group
N N1 0.62365(6) 0.43256(6) 0.53674(13) 0.0254(2) Uani d . 1 . .
C C2 0.62425(7) 0.48052(7) 0.73108(16) 0.0269(3) Uani d . 1 . .
H H2A 0.6191 0.4393 0.8464 0.032 Uiso calc R 1 . .
H H2B 0.5734 0.5189 0.7352 0.032 Uiso calc R 1 . .
N N3 0.70245(6) 0.53264(6) 0.76040(12) 0.0251(2) Uani d . 1 . .
C C4 0.77644(8) 0.47390(7) 0.75022(15) 0.0304(3) Uani d . 1 . .
H H4A 0.7729 0.4328 0.8661 0.037 Uiso calc R 1 . .
H H4B 0.8300 0.5077 0.7673 0.037 Uiso calc R 1 . .
N N5 0.78167(6) 0.42511(6) 0.55650(14) 0.0283(2) Uani d . 1 . .
C C6 0.78851(7) 0.48753(7) 0.38591(16) 0.0251(2) Uani d . 1 . .
H H6A 0.7917 0.4560 0.2539 0.030 Uiso calc R 1 . .
H H6B 0.8422 0.5212 0.4014 0.030 Uiso calc R 1 . .
C C7 0.71110(6) 0.54920(6) 0.38172(14) 0.0199(2) Uani d . 1 . .
C C8 0.62901(7) 0.49473(7) 0.36610(16) 0.0243(2) Uani d . 1 . .
H H8A 0.5781 0.5329 0.3692 0.029 Uiso calc R 1 . .
H H8B 0.6287 0.4634 0.2337 0.029 Uiso calc R 1 . .
C C9 0.70056(7) 0.37757(7) 0.53292(17) 0.0297(3) Uani d . 1 . .
H H9A 0.6961 0.3346 0.6448 0.036 Uiso calc R 1 . .
H H9B 0.7020 0.3458 0.4010 0.036 Uiso calc R 1 . .
C C10 0.70855(7) 0.59524(6) 0.59025(14) 0.0222(2) Uani d . 1 . .
H H10A 0.7613 0.6303 0.6070 0.027 Uiso calc R 1 . .
H H10B 0.6584 0.6344 0.5947 0.027 Uiso calc R 1 . .
N N11 0.71492(6) 0.61249(6) 0.21797(14) 0.0255(2) Uani d . 1 . .
H H11A 0.7093(8) 0.5886(8) 0.0929(19) 0.031 Uiso d . 1 . .
H H11B 0.7652(9) 0.6402(9) 0.2292(18) 0.031 Uiso d . 1 . .

loop_
_atom_site_aniso_label
_atom_site_aniso_U_11
_atom_site_aniso_U_22
_atom_site_aniso_U_33
_atom_site_aniso_U_12
_atom_site_aniso_U_13
_atom_site_aniso_U_23
N1 0.0272(5) 0.0259(5) 0.0232(4) -0.0056(3) 0.0002(3) -0.0014(3)
C2 0.0300(6) 0.0293(6) 0.0213(5) -0.0041(4) 0.0042(4) 0.0000(4)
N3 0.0312(5) 0.0259(5) 0.0181(4) -0.0026(4) -0.0029(3) 0.0000(3)
C4 0.0318(6) 0.0313(6) 0.0282(6) 0.0007(5) -0.0092(4) 0.0038(4)
N5 0.0273(5) 0.0244(5) 0.0332(5) 0.0036(3) -0.0004(4) 0.0017(4)
C6 0.0224(5) 0.0244(5) 0.0285(5) 0.0022(4) 0.0039(4) -0.0012(4)
C7 0.0200(5) 0.0217(5) 0.0179(5) 0.0001(4) 0.0004(3) -0.0009(3)
C8 0.0238(5) 0.0294(6) 0.0198(5) -0.0038(4) -0.0027(4) -0.0024(4)
C9 0.0364(7) 0.0216(6) 0.0312(6) -0.0017(4) 0.0015(4) -0.0014(4)
C10 0.0249(5) 0.0216(5) 0.0202(5) -0.0003(4) -0.0017(4) -0.0019(4)
N11 0.0300(5) 0.0274(5) 0.0191(4) -0.0016(4) 0.0006(3) 0.0009(3)

loop_
_atom_type_symbol
_atom_type_description
_atom_type_scat_dispersion_real
_atom_type_scat_dispersion_imag
_atom_type_scat_source
C C 0.0033 0.0016 'International Tables Vol C Tables 4.2.6.8 and 6.1.1.4'
H H 0.0000 0.0000 'International Tables Vol C Tables 4.2.6.8 and 6.1.1.4'
N N 0.0061 0.0033 'International Tables Vol C Tables 4.2.6.8 and 6.1.1.4'

loop_
_geom_angle_atom_site_label_1
_geom_angle_atom_site_label_2
_geom_angle_atom_site_label_3
_geom_angle_site_symmetry_1
_geom_angle_site_symmetry_3
_geom_angle
_geom_angle_publ_flag
C2 N1 C9 . . 107.74(8) ?
C2 N1 C8 . . 108.41(8) ?
C9 N1 C8 . . 108.81(8) ?
N1 C2 N3 . . 113.33(8) ?
N1 C2 H2A . . 108.9 ?
N3 C2 H2A . . 108.9 ?
N1 C2 H2B . . 108.9 ?
N3 C2 H2B . . 108.9 ?
H2A C2 H2B . . 107.7 ?
C4 N3 C2 . . 107.35(8) ?
C4 N3 C10 . . 108.97(8) ?
C2 N3 C10 . . 108.54(8) ?
N3 C4 N5 . . 113.67(8) ?
N3 C4 H4A . . 108.8 ?
N5 C4 H4A . . 108.8 ?
N3 C4 H4B . . 108.8 ?
N5 C4 H4B . . 108.8 ?
H4A C4 H4B . . 107.7 ?
C9 N5 C4 . . 107.51(9) ?
C9 N5 C6 . . 108.26(8) ?
C4 N5 C6 . . 107.99(8) ?
N5 C6 C7 . . 111.46(8) ?
N5 C6 H6A . . 109.3 ?
C7 C6 H6A . . 109.3 ?
N5 C6 H6B . . 109.3 ?
C7 C6 H6B . . 109.3 ?
H6A C6 H6B . . 108.0 ?
N11 C7 C10 . . 109.53(8) ?
N11 C7 C8 . . 111.06(8) ?
C10 C7 C8 . . 107.12(8) ?
N11 C7 C6 . . 113.78(8) ?
C10 C7 C6 . . 107.16(8) ?
C8 C7 C6 . . 107.92(8) ?
N1 C8 C7 . . 111.01(8) ?
N1 C8 H8A . . 109.4 ?
C7 C8 H8A . . 109.4 ?
N1 C8 H8B . . 109.4 ?
C7 C8 H8B . . 109.4 ?
H8A C8 H8B . . 108.0 ?
N5 C9 N1 . . 113.80(9) ?
N5 C9 H9A . . 108.8 ?
N1 C9 H9A . . 108.8 ?
N5 C9 H9B . . 108.8 ?
N1 C9 H9B . . 108.8 ?
H9A C9 H9B . . 107.7 ?
N3 C10 C7 . . 110.95(8) ?
N3 C10 H10A . . 109.4 ?
C7 C10 H10A . . 109.5 ?
N3 C10 H10B . . 109.4 ?
C7 C10 H10B . . 109.5 ?
H10A C10 H10B . . 108.0 ?
C7 N11 H11A . . 112.4(8) ?
C7 N11 H11B . . 107.6(8) ?
H11A N11 H11B . . 110.9(11) ?

loop_
_geom_bond_atom_site_label_1
_geom_bond_atom_site_label_2
_geom_bond_site_symmetry_2
_geom_bond_distance
_geom_bond_publ_flag
N1 C2 . 1.4679(13) ?
N1 C9 . 1.4695(15) ?
N1 C8 . 1.4742(13) ?
C2 N3 . 1.4729(14) ?
C2 H2A . 0.9900 ?
C2 H2B . 0.9900 ?
N3 C4 . 1.4696(14) ?
N3 C10 . 1.4769(12) ?
C4 N5 . 1.4733(13) ?
C4 H4A . 0.9900 ?
C4 H4B . 0.9900 ?
N5 C9 . 1.4691(14) ?
N5 C6 . 1.4780(13) ?
C6 C7 . 1.5383(14) ?
C6 H6A . 0.9900 ?
C6 H6B . 0.9900 ?
C7 N11 . 1.4514(12) ?
C7 C10 . 1.5346(13) ?
C7 C8 . 1.5343(14) ?
C8 H8A . 0.9900 ?
C8 H8B . 0.9900 ?
C9 H9A . 0.9900 ?
C9 H9B . 0.9900 ?
C10 H10A . 0.9900 ?
C10 H10B . 0.9900 ?
N11 H11A . 0.898(12) ?
N11 H11B . 0.895(14) ?

loop_
_geom_hbond_atom_site_label_D
_geom_hbond_atom_site_label_H
_geom_hbond_atom_site_label_A
_geom_hbond_site_symmetry_A
_geom_hbond_distance_DH
_geom_hbond_distance_HA
_geom_hbond_distance_DA
_geom_hbond_angle_DHA
N11 H11A N3 1_554 0.898(12) 2.335(13) 3.2316(13) 176.0(12)
N11 H11B N11 8_756 0.895(14) 2.253(14) 3.1465(14) 175.2(11)

loop_
_geom_torsion_atom_site_label_1
_geom_torsion_atom_site_label_2
_geom_torsion_atom_site_label_3
_geom_torsion_atom_site_label_4
_geom_torsion_site_symmetry_1
_geom_torsion_site_symmetry_2
_geom_torsion_site_symmetry_3
_geom_torsion_site_symmetry_4
_geom_torsion
_geom_torsion_publ_flag
C9 N1 C2 N3 . . . . 57.51(11) ?
C8 N1 C2 N3 . . . . -60.09(11) ?
N1 C2 N3 C4 . . . . -57.78(11) ?
N1 C2 N3 C10 . . . . 59.87(11) ?
C2 N3 C4 N5 . . . . 57.63(11) ?
C10 N3 C4 N5 . . . . -59.73(11) ?
N3 C4 N5 C9 . . . . -57.06(12) ?
N3 C4 N5 C6 . . . . 59.55(12) ?
C9 N5 C6 C7 . . . . 57.55(11) ?
C4 N5 C6 C7 . . . . -58.57(11) ?
N5 C6 C7 N11 . . . . 179.47(8) ?
N5 C6 C7 C10 . . . . 58.25(10) ?
N5 C6 C7 C8 . . . . -56.81(10) ?
C2 N1 C8 C7 . . . . 59.04(11) ?
C9 N1 C8 C7 . . . . -57.88(10) ?
N11 C7 C8 N1 . . . . -177.96(8) ?
C10 C7 C8 N1 . . . . -58.39(10) ?
C6 C7 C8 N1 . . . . 56.69(10) ?
C4 N5 C9 N1 . . . . 56.62(11) ?
C6 N5 C9 N1 . . . . -59.81(11) ?
C2 N1 C9 N5 . . . . -57.07(11) ?
C8 N1 C9 N5 . . . . 60.27(11) ?
C4 N3 C10 C7 . . . . 58.16(11) ?
C2 N3 C10 C7 . . . . -58.45(11) ?
N11 C7 C10 N3 . . . . 178.59(8) ?
C8 C7 C10 N3 . . . . 58.05(10) ?
C6 C7 C10 N3 . . . . -57.55(10) ?

loop_
_cod_related_entry_id
_cod_related_entry_database
_cod_related_entry_code
1 ChemSpider 466624
